data_2104393
loop_
_publ_author_name
'McMillen, Colin D.'
'Hu, Jia'
'VanDerveer, Donald'
'Kolis, Joseph W.'

_publ_section_title
;
 Trigonal structures of <i>A</i>Be~2~BO~3~F~2~ (<i>A</i> = Rb, Cs, Tl)
 crystals
;
_journal_issue 4
_journal_name_full 'Acta Crystallographica Section B'
_journal_page_first 445
_journal_page_last 449
_journal_paper_doi 10.1107/S0108768109024161
_journal_volume 65
_journal_year 2009
_chemical_formula_sum 'B Be2 Cs F2 O3'
_chemical_formula_weight 247.74
_chemical_name_systematic
;
 ?
;
_space_group_IT_number 155
_symmetry_cell_setting trigonal
_symmetry_space_group_name_Hall 'R 3 2"'
_symmetry_space_group_name_H-M 'R 3 2 :H'
_atom_sites_solution_hydrogens none
_atom_sites_solution_primary direct
_atom_sites_solution_secondary difmap
_audit_creation_method SHELXL-97
_cell_angle_alpha 90.00
_cell_angle_beta 90.00
_cell_angle_gamma 120.00
_cell_formula_units_Z 3
_cell_length_a 4.4575(6)
_cell_length_b 4.4575(6)
_cell_length_c 21.310(4)
_cell_measurement_reflns_used 2649
_cell_measurement_temperature 293(2)
_cell_measurement_theta_max 29.5736
_cell_measurement_theta_min 2.8688
_cell_volume 366.69(10)
_computing_cell_refinement 'CrystalClear (Rigaku/MSC, 1999)'
_computing_data_collection 'CrystalClear (Rigaku/MSC, 1999)'
_computing_data_reduction 'CrystalClear (Rigaku/MSC, 1999)'
_computing_molecular_graphics 'DIAMOND (Brandenburg, 1999)'
_computing_publication_material 'SHELXL-97 (Sheldrick, 1997)'
_computing_structure_refinement 'SHELXL-97 (Sheldrick, 1997)'
_computing_structure_solution 'SHELXS-97 (Sheldrick, 1990)'
_diffrn_ambient_temperature 293(2)
_diffrn_detector_area_resol_mean 14.6199
_diffrn_measured_fraction_theta_full 0.990
_diffrn_measured_fraction_theta_max 0.898
_diffrn_measurement_device_type 'Rigaku AFC8S'
_diffrn_measurement_method '\w scans'
_diffrn_radiation_monochromator graphite
_diffrn_radiation_source 'fine-focus sealed tube'
_diffrn_radiation_type MoK\a
_diffrn_radiation_wavelength 0.71073
_diffrn_reflns_av_R_equivalents 0.0484
_diffrn_reflns_av_sigmaI/netI 0.0266
_diffrn_reflns_limit_h_max 5
_diffrn_reflns_limit_h_min -5
_diffrn_reflns_limit_k_max 5
_diffrn_reflns_limit_k_min -5
_diffrn_reflns_limit_l_max 27
_diffrn_reflns_limit_l_min -25
_diffrn_reflns_number 1166
_diffrn_reflns_theta_full 25.00
_diffrn_reflns_theta_max 29.31
_diffrn_reflns_theta_min 5.37
_diffrn_standards_decay_% 0
_diffrn_standards_interval_count 0
_diffrn_standards_interval_time 0
_diffrn_standards_number 0
_exptl_absorpt_coefficient_mu 7.523
_exptl_absorpt_correction_T_max 0.5100
_exptl_absorpt_correction_T_min 0.1625
_exptl_absorpt_correction_type multi-scan
_exptl_absorpt_process_details 'REQAB, CrystalClear'
_exptl_crystal_colour colorless
_exptl_crystal_density_diffrn 3.366
_exptl_crystal_density_method 'not measured'
_exptl_crystal_description 'hexagonal plate'
_exptl_crystal_F_000 330
_exptl_crystal_size_max 0.35
_exptl_crystal_size_mid 0.32
_exptl_crystal_size_min 0.09
_refine_diff_density_max 0.386
_refine_diff_density_min -0.473
_refine_ls_abs_structure_details 'Flack H D (1983), Acta Cryst. A39, 876-881'
_refine_ls_abs_structure_Flack -0.09(7)
_refine_ls_extinction_coef 0.052(4)
_refine_ls_extinction_expression Fc^*^=kFc[1+0.001xFc^2^\l^3^/sin(2\q)]^-1/4^
_refine_ls_extinction_method SHELXL
_refine_ls_goodness_of_fit_ref 1.247
_refine_ls_hydrogen_treatment none
_refine_ls_matrix_type full
_refine_ls_number_parameters 17
_refine_ls_number_reflns 200
_refine_ls_number_restraints 0
_refine_ls_restrained_S_all 1.247
_refine_ls_R_factor_all 0.0156
_refine_ls_R_factor_gt 0.0156
_refine_ls_shift/su_max 0.001
_refine_ls_shift/su_mean 0.000
_refine_ls_structure_factor_coef Fsqd
_refine_ls_weighting_details 'calc w=1/[\s^2^(Fo^2^)+(0.0000P)^2^+0.6492P] where P=(Fo^2^+2Fc^2^)/3'
_refine_ls_weighting_scheme calc
_refine_ls_wR_factor_gt 0.0341
_refine_ls_wR_factor_ref 0.0341
_reflns_number_gt 200
_reflns_number_total 200
_reflns_threshold_expression >2sigma(I)
_cod_data_source_file bp5022.cif
_cod_data_source_block cbbf2a
_cod_depositor_comments
;
The following automatic conversions were performed:
'_symmetry_cell_setting' value 'Trigonal' changed to 'trigonal' according
to '/home/saulius/struct/CIF-dictionaries/cif_core.dic' dictionary named
'cif_core.dic' version 2.4.1 from 2010-06-29.

Automatic conversion script
Id: cif_fix_enum 1527 2010-12-29 10:47:43Z saulius 

The following automatic conversions were performed:

'_symmetry_cell_setting' value 'Trigonal' changed to 'trigonal'
according to /home/saulius/struct/CIF-dictionaries/cif_core.dic
dictionary named 'cif_core.dic' version 2.4.1 from 2010-06-29.

Automatic conversion script
Id: cif_fix_values 1715 2011-07-08 13:25:40Z adriana 
;
_cod_original_cell_volume 366.68(10)
_cod_original_sg_symbol_H-M R32
_cod_database_code 2104393
_cod_database_fobs_code 2104393

loop_
_symmetry_equiv_pos_as_xyz
'x, y, z'
'-y, x-y, z'
'-x+y, -x, z'
'y, x, -z'
'x-y, -y, -z'
'-x, -x+y, -z'
'x+2/3, y+1/3, z+1/3'
'-y+2/3, x-y+1/3, z+1/3'
'-x+y+2/3, -x+1/3, z+1/3'
'y+2/3, x+1/3, -z+1/3'
'x-y+2/3, -y+1/3, -z+1/3'
'-x+2/3, -x+y+1/3, -z+1/3'
'x+1/3, y+2/3, z+2/3'
'-y+1/3, x-y+2/3, z+2/3'
'-x+y+1/3, -x+2/3, z+2/3'
'y+1/3, x+2/3, -z+2/3'
'x-y+1/3, -y+2/3, -z+2/3'
'-x+1/3, -x+y+2/3, -z+2/3'

loop_
_atom_site_type_symbol
_atom_site_label
_atom_site_fract_x
_atom_site_fract_y
_atom_site_fract_z
_atom_site_U_iso_or_equiv
_atom_site_adp_type
_atom_site_calc_flag
_atom_site_refinement_flags
_atom_site_occupancy
_atom_site_disorder_assembly
_atom_site_disorder_group
Cs Cs1 1.0000 1.0000 1.0000 0.0238(3) Uani d S 1 . .
F F1 1.3333 0.6667 0.93099(12) 0.0214(5) Uani d S 1 . .
B B1 0.6667 1.3333 0.8333 0.0101(10) Uani d S 1 . .
O O1 1.3596(6) 1.0262(6) 0.8333 0.0118(6) Uani d S 1 . .
Be Be1 1.3333 0.6667 0.8594(2) 0.0088(8) Uani d S 1 . .

loop_
_atom_site_aniso_label
_atom_site_aniso_U_11
_atom_site_aniso_U_22
_atom_site_aniso_U_33
_atom_site_aniso_U_12
_atom_site_aniso_U_13
_atom_site_aniso_U_23
Cs1 0.0201(3) 0.0201(3) 0.0314(4) 0.01004(15) 0.000 0.000
F1 0.0253(8) 0.0253(8) 0.0137(11) 0.0126(4) 0.000 0.000
B1 0.0075(15) 0.0075(15) 0.015(3) 0.0037(7) 0.000 0.000
O1 0.0060(9) 0.0060(9) 0.0230(15) 0.0026(11) -0.0003(6) 0.0003(6)
Be1 0.0065(11) 0.0065(11) 0.014(2) 0.0032(6) 0.000 0.000

loop_
_atom_type_symbol
_atom_type_description
_atom_type_scat_dispersion_real
_atom_type_scat_dispersion_imag
_atom_type_scat_source
Be Be 0.0005 0.0002 'International Tables Vol C Tables 4.2.6.8 and 6.1.1.4'
B B 0.0013 0.0007 'International Tables Vol C Tables 4.2.6.8 and 6.1.1.4'
O O 0.0106 0.0060 'International Tables Vol C Tables 4.2.6.8 and 6.1.1.4'
F F 0.0171 0.0103 'International Tables Vol C Tables 4.2.6.8 and 6.1.1.4'
Cs Cs -0.3680 2.1192 'International Tables Vol C Tables 4.2.6.8 and 6.1.1.4'

loop_
_geom_angle_atom_site_label_1
_geom_angle_atom_site_label_2
_geom_angle_atom_site_label_3
_geom_angle_site_symmetry_1
_geom_angle_site_symmetry_3
_geom_angle
_geom_angle_publ_flag
F1 Cs1 F1 4_557 . 180.00(8) ?
F1 Cs1 F1 4_557 4_657 97.51(6) ?
F1 Cs1 F1 . 4_657 82.49(6) ?
F1 Cs1 F1 4_557 1_455 82.49(6) ?
F1 Cs1 F1 . 1_455 97.51(6) ?
F1 Cs1 F1 4_657 1_455 180.0 ?
F1 Cs1 F1 4_557 4_547 97.51(6) ?
F1 Cs1 F1 . 4_547 82.49(6) ?
F1 Cs1 F1 4_657 4_547 97.51(6) ?
F1 Cs1 F1 1_455 4_547 82.49(6) ?
F1 Cs1 F1 4_557 1_565 82.49(6) ?
F1 Cs1 F1 . 1_565 97.51(6) ?
F1 Cs1 F1 4_657 1_565 82.49(6) ?
F1 Cs1 F1 1_455 1_565 97.51(6) ?
F1 Cs1 F1 4_547 1_565 180.0 ?
F1 Cs1 Be1 4_557 4_657 84.63(5) ?
F1 Cs1 Be1 . 4_657 95.37(5) ?
F1 Cs1 Be1 4_657 4_657 19.60(6) ?
F1 Cs1 Be1 1_455 4_657 160.40(6) ?
F1 Cs1 Be1 4_547 4_657 84.63(5) ?
F1 Cs1 Be1 1_565 4_657 95.37(5) ?
F1 Cs1 Be1 4_557 1_455 95.37(5) ?
F1 Cs1 Be1 . 1_455 84.63(5) ?
F1 Cs1 Be1 4_657 1_455 160.40(6) ?
F1 Cs1 Be1 1_455 1_455 19.60(6) ?
F1 Cs1 Be1 4_547 1_455 95.37(5) ?
F1 Cs1 Be1 1_565 1_455 84.63(5) ?
Be1 Cs1 Be1 4_657 1_455 180.0 ?
F1 Cs1 Be1 4_557 4_557 19.60(6) ?
F1 Cs1 Be1 . 4_557 160.40(6) ?
F1 Cs1 Be1 4_657 4_557 84.63(5) ?
F1 Cs1 Be1 1_455 4_557 95.37(5) ?
F1 Cs1 Be1 4_547 4_557 84.63(5) ?
F1 Cs1 Be1 1_565 4_557 95.37(5) ?
Be1 Cs1 Be1 4_657 4_557 68.70(7) ?
Be1 Cs1 Be1 1_455 4_557 111.30(7) ?
F1 Cs1 Be1 4_557 . 160.40(6) ?
F1 Cs1 Be1 . . 19.60(6) ?
F1 Cs1 Be1 4_657 . 95.37(5) ?
F1 Cs1 Be1 1_455 . 84.63(5) ?
F1 Cs1 Be1 4_547 . 95.37(5) ?
F1 Cs1 Be1 1_565 . 84.63(5) ?
Be1 Cs1 Be1 4_657 . 111.30(7) ?
Be1 Cs1 Be1 1_455 . 68.70(7) ?
Be1 Cs1 Be1 4_557 . 180.00(9) ?
F1 Cs1 Be1 4_557 4_547 84.63(5) ?
F1 Cs1 Be1 . 4_547 95.37(5) ?
F1 Cs1 Be1 4_657 4_547 84.63(5) ?
F1 Cs1 Be1 1_455 4_547 95.37(5) ?
F1 Cs1 Be1 4_547 4_547 19.60(6) ?
F1 Cs1 Be1 1_565 4_547 160.40(6) ?
Be1 Cs1 Be1 4_657 4_547 68.70(7) ?
Be1 Cs1 Be1 1_455 4_547 111.30(7) ?
Be1 Cs1 Be1 4_557 4_547 68.70(7) ?
Be1 Cs1 Be1 . 4_547 111.30(7) ?
F1 Cs1 Be1 4_557 1_565 95.37(5) ?
F1 Cs1 Be1 . 1_565 84.63(5) ?
F1 Cs1 Be1 4_657 1_565 95.37(5) ?
F1 Cs1 Be1 1_455 1_565 84.63(5) ?
F1 Cs1 Be1 4_547 1_565 160.40(6) ?
F1 Cs1 Be1 1_565 1_565 19.60(6) ?
Be1 Cs1 Be1 4_657 1_565 111.30(7) ?
Be1 Cs1 Be1 1_455 1_565 68.70(7) ?
Be1 Cs1 Be1 4_557 1_565 111.30(7) ?
Be1 Cs1 Be1 . 1_565 68.70(7) ?
Be1 Cs1 Be1 4_547 1_565 180.0 ?
Be1 F1 Cs1 . . 119.74(4) ?
Be1 F1 Cs1 . 1_655 119.74(4) ?
Cs1 F1 Cs1 . 1_655 97.51(5) ?
Be1 F1 Cs1 . 1_545 119.74(4) ?
Cs1 F1 Cs1 . 1_545 97.51(5) ?
Cs1 F1 Cs1 1_655 1_545 97.51(5) ?
O1 B1 O1 2_765 1_455 120.000(3) ?
O1 B1 O1 2_765 3_685 120.000(10) ?
O1 B1 O1 1_455 3_685 120.000(4) ?
B1 O1 Be1 1_655 16_546 121.53(9) ?
B1 O1 Be1 1_655 . 121.53(9) ?
Be1 O1 Be1 16_546 . 116.93(18) ?
F1 Be1 O1 . 2_755 109.73(15) ?
F1 Be1 O1 . . 109.73(15) ?
O1 Be1 O1 2_755 . 109.21(15) ?
F1 Be1 O1 . 3_775 109.73(15) ?
O1 Be1 O1 2_755 3_775 109.21(15) ?
O1 Be1 O1 . 3_775 109.21(15) ?
F1 Be1 Cs1 . 1_655 40.66(4) ?
O1 Be1 Cs1 2_755 1_655 143.72(16) ?
O1 Be1 Cs1 . 1_655 102.47(13) ?
O1 Be1 Cs1 3_775 1_655 75.30(10) ?
F1 Be1 Cs1 . . 40.66(4) ?
O1 Be1 Cs1 2_755 . 102.47(12) ?
O1 Be1 Cs1 . . 75.30(10) ?
O1 Be1 Cs1 3_775 . 143.72(16) ?
Cs1 Be1 Cs1 1_655 . 68.70(7) ?
F1 Be1 Cs1 . 1_545 40.66(4) ?
O1 Be1 Cs1 2_755 1_545 75.30(10) ?
O1 Be1 Cs1 . 1_545 143.72(16) ?
O1 Be1 Cs1 3_775 1_545 102.47(12) ?
Cs1 Be1 Cs1 1_655 1_545 68.70(7) ?
Cs1 Be1 Cs1 . 1_545 68.70(7) ?
F1 Be1 Cs1 . 13_544 180.0000(10) ?
O1 Be1 Cs1 2_755 13_544 70.27(15) ?
O1 Be1 Cs1 . 13_544 70.27(15) ?
O1 Be1 Cs1 3_775 13_544 70.27(15) ?
Cs1 Be1 Cs1 1_655 13_544 139.34(4) ?
Cs1 Be1 Cs1 . 13_544 139.34(4) ?
Cs1 Be1 Cs1 1_545 13_544 139.34(4) ?

loop_
_geom_bond_atom_site_label_1
_geom_bond_atom_site_label_2
_geom_bond_site_symmetry_2
_geom_bond_distance
_geom_bond_publ_flag
Cs1 F1 4_557 2.9641(13) ?
Cs1 F1 . 2.9641(13) ?
Cs1 F1 4_657 2.9641(13) ?
Cs1 F1 1_455 2.9641(13) ?
Cs1 F1 4_547 2.9641(13) ?
Cs1 F1 1_565 2.9641(13) ?
Cs1 Be1 4_657 3.950(3) ?
Cs1 Be1 1_455 3.950(3) ?
Cs1 Be1 4_557 3.950(3) ?
Cs1 Be1 . 3.950(3) ?
Cs1 Be1 4_547 3.950(3) ?
Cs1 Be1 1_565 3.950(3) ?
F1 Be1 . 1.526(5) ?
F1 Cs1 1_655 2.9641(13) ?
F1 Cs1 1_545 2.9641(13) ?
B1 O1 2_765 1.369(3) ?
B1 O1 1_455 1.369(3) ?
B1 O1 3_685 1.369(3) ?
O1 B1 1_655 1.369(3) ?
O1 Be1 16_546 1.644(2) ?
O1 Be1 . 1.644(2) ?
Be1 O1 2_755 1.644(2) ?
Be1 O1 3_775 1.644(2) ?
Be1 Cs1 1_655 3.950(3) ?
Be1 Cs1 1_545 3.950(3) ?
Be1 Cs1 13_544 4.107(5) ?
